data_2228910
loop_
_publ_author_name
'Kang, Tai-Ran'
'Chen, Lian-Mei'

_publ_section_title
;
 (<i>E</i>)-<i>N</i>-Benzyl-2-cyano-3-phenylacrylamide
;
_journal_coeditor_code XU5098
_journal_issue 1
_journal_name_full 'Acta Crystallographica Section E'
_journal_page_first o8
_journal_paper_doi 10.1107/S1600536810049548
_journal_volume 67
_journal_year 2011
_chemical_formula_iupac 'C17 H14 N2 O'
_chemical_formula_moiety 'C17 H14 N2 O'
_chemical_formula_sum 'C17 H14 N2 O'
_chemical_formula_weight 262.30
_chemical_name_systematic
;
(<i>E</i>)-<i>N</i>-Benzyl-2-cyano-3-phenylacrylamide
;
_space_group_IT_number 2
_symmetry_cell_setting triclinic
_symmetry_space_group_name_Hall '-P 1'
_symmetry_space_group_name_H-M 'P -1'
_atom_sites_solution_hydrogens geom
_atom_sites_solution_primary direct
_atom_sites_solution_secondary difmap
_audit_creation_method SHELXL-97
_cell_angle_alpha 94.508(5)
_cell_angle_beta 99.544(4)
_cell_angle_gamma 98.895(4)
_cell_formula_units_Z 2
_cell_length_a 5.8956(3)
_cell_length_b 9.9224(5)
_cell_length_c 12.1400(7)
_cell_measurement_reflns_used 3956
_cell_measurement_temperature 291(2)
_cell_measurement_theta_max 72.2
_cell_measurement_theta_min 4.5
_cell_volume 687.95(6)
_computing_cell_refinement 'CrysAlis RED (Oxford Diffraction, 2008)'
_computing_data_collection 'CrysAlis CCD (Oxford Diffraction, 2008)'
_computing_data_reduction 'CrysAlis RED (Oxford Diffraction, 2008)'
_computing_molecular_graphics 'ORTEP-3 (Farrugia, 1997)'
_computing_publication_material 'SHELXL97 (Sheldrick, 2008)'
_computing_structure_refinement 'SHELXL97 (Sheldrick, 2008)'
_computing_structure_solution 'SHELXS97 (Sheldrick, 2008)'
_diffrn_ambient_temperature 291(2)
_diffrn_detector_area_resol_mean 7.9575
_diffrn_measured_fraction_theta_full 0.983
_diffrn_measured_fraction_theta_max 0.983
_diffrn_measurement_device_type 'Oxford Diffraction Xcalibur Sapphire3 Gemini ultra'
_diffrn_measurement_method \w
_diffrn_radiation_monochromator mirror
_diffrn_radiation_source 'Enhance Ultra (Cu) X-ray Source'
_diffrn_radiation_type CuK\a
_diffrn_radiation_wavelength 1.54184
_diffrn_reflns_av_R_equivalents 0.0175
_diffrn_reflns_av_sigmaI/netI 0.0221
_diffrn_reflns_limit_h_max 7
_diffrn_reflns_limit_h_min -6
_diffrn_reflns_limit_k_max 11
_diffrn_reflns_limit_k_min -11
_diffrn_reflns_limit_l_max 14
_diffrn_reflns_limit_l_min -14
_diffrn_reflns_number 5416
_diffrn_reflns_theta_full 67.07
_diffrn_reflns_theta_max 67.07
_diffrn_reflns_theta_min 4.54
_diffrn_standards_number 0
_exptl_absorpt_coefficient_mu 0.636
_exptl_absorpt_correction_T_max 0.8321
_exptl_absorpt_correction_T_min 0.8034
_exptl_absorpt_correction_type multi-scan
_exptl_absorpt_process_details
;
(CrysAlis PRO; Oxford Diffraction, 2009)
;
_exptl_crystal_colour yellow
_exptl_crystal_density_diffrn 1.266
_exptl_crystal_density_method 'not measured'
_exptl_crystal_description block
_exptl_crystal_F_000 276
_exptl_crystal_size_max 0.36
_exptl_crystal_size_mid 0.35
_exptl_crystal_size_min 0.30
_refine_diff_density_max 0.135
_refine_diff_density_min -0.123
_refine_ls_extinction_method none
_refine_ls_goodness_of_fit_ref 1.053
_refine_ls_hydrogen_treatment mixed
_refine_ls_matrix_type full
_refine_ls_number_parameters 185
_refine_ls_number_reflns 2407
_refine_ls_number_restraints 2
_refine_ls_restrained_S_all 1.055
_refine_ls_R_factor_all 0.0394
_refine_ls_R_factor_gt 0.0363
_refine_ls_shift/su_max 0.000
_refine_ls_shift/su_mean 0.000
_refine_ls_structure_factor_coef Fsqd
_refine_ls_weighting_details 'calc w=1/[\s^2^(Fo^2^)+(0.0452P)^2^+0.1010P] where P=(Fo^2^+2Fc^2^)/3'
_refine_ls_weighting_scheme calc
_refine_ls_wR_factor_gt 0.0923
_refine_ls_wR_factor_ref 0.0956
_reflns_number_gt 2202
_reflns_number_total 2407
_reflns_threshold_expression I>2sigma(I)
_cod_data_source_file xu5098.cif
_cod_data_source_block I
_cod_database_code 2228910
_cod_database_fobs_code 2228910

loop_
_symmetry_equiv_pos_as_xyz
'x, y, z'
'-x, -y, -z'

loop_
_atom_site_type_symbol
_atom_site_label
_atom_site_fract_x
_atom_site_fract_y
_atom_site_fract_z
_atom_site_U_iso_or_equiv
_atom_site_adp_type
_atom_site_calc_flag
_atom_site_refinement_flags
_atom_site_occupancy
_atom_site_disorder_assembly
_atom_site_disorder_group
O O1 0.28178(15) 0.43568(9) 0.56771(8) 0.0523(3) Uani d . 1 . .
N N2 0.53117(17) 0.28418(10) 0.58336(8) 0.0424(3) Uani d D 1 . .
C C4 -0.2206(2) 0.19407(12) 0.31358(9) 0.0398(3) Uani d . 1 . .
C C12 0.7670(2) 0.35036(12) 0.77490(10) 0.0413(3) Uani d . 1 . .
N N1 0.2529(2) -0.02233(11) 0.42829(10) 0.0556(3) Uani d . 1 . .
C C8 0.1591(2) 0.22182(11) 0.45635(9) 0.0371(3) Uani d U 1 . .
C C3 -0.3994(2) 0.26728(13) 0.27993(11) 0.0471(3) Uani d . 1 . .
H H3 -0.3904 0.3563 0.3128 0.056 Uiso calc R 1 . .
C C9 0.20860(19) 0.08566(12) 0.43834(10) 0.0405(3) Uani d U 1 . .
C C7 -0.0298(2) 0.26411(11) 0.40119(10) 0.0389(3) Uani d . 1 . .
H H7 -0.0409 0.3545 0.4229 0.047 Uiso calc R 1 . .
C C11 0.7242(2) 0.37901(13) 0.65408(11) 0.0458(3) Uani d . 1 . .
H H11A 0.6918 0.4717 0.6509 0.055 Uiso calc R 1 . .
H H11B 0.8653 0.3745 0.6237 0.055 Uiso calc R 1 . .
C C10 0.32978(19) 0.32315(11) 0.54175(9) 0.0375(3) Uani d . 1 . .
C C2 -0.5896(2) 0.20970(15) 0.19856(12) 0.0570(4) Uani d . 1 . .
H H2 -0.7080 0.2596 0.1776 0.068 Uiso calc R 1 . .
C C17 0.9529(2) 0.28819(16) 0.81647(12) 0.0576(4) Uani d . 1 . .
H H17 1.0518 0.2634 0.7691 0.069 Uiso calc R 1 . .
C C15 0.8499(3) 0.29793(18) 0.99859(13) 0.0689(4) Uani d . 1 . .
H H15 0.8778 0.2804 1.0733 0.083 Uiso calc R 1 . .
C C13 0.6229(2) 0.38575(14) 0.84780(12) 0.0536(3) Uani d . 1 . .
H H13 0.4967 0.4276 0.8216 0.064 Uiso calc R 1 . .
C C5 -0.2386(3) 0.06160(14) 0.26135(12) 0.0579(4) Uani d . 1 . .
H H5 -0.1209 0.0109 0.2813 0.069 Uiso calc R 1 . .
C C6 -0.4295(3) 0.00533(15) 0.18032(13) 0.0666(4) Uani d . 1 . .
H H6 -0.4404 -0.0835 0.1467 0.080 Uiso calc R 1 . .
C C14 0.6643(3) 0.35969(16) 0.95881(13) 0.0646(4) Uani d . 1 . .
H H14 0.5661 0.3840 1.0067 0.078 Uiso calc R 1 . .
C C1 -0.6041(3) 0.07908(15) 0.14864(12) 0.0613(4) Uani d . 1 . .
H H1 -0.7318 0.0405 0.0935 0.074 Uiso calc R 1 . .
C C16 0.9936(3) 0.26243(19) 0.92760(14) 0.0727(5) Uani d . 1 . .
H H16 1.1195 0.2206 0.9543 0.087 Uiso calc R 1 . .
H H4 0.556(2) 0.2006(13) 0.5647(12) 0.054(4) Uiso d D 1 . .

loop_
_atom_site_aniso_label
_atom_site_aniso_U_11
_atom_site_aniso_U_22
_atom_site_aniso_U_33
_atom_site_aniso_U_12
_atom_site_aniso_U_13
_atom_site_aniso_U_23
O1 0.0492(5) 0.0412(5) 0.0618(6) 0.0158(4) -0.0034(4) -0.0101(4)
N2 0.0437(6) 0.0402(5) 0.0415(6) 0.0134(4) -0.0015(4) -0.0002(4)
C4 0.0431(6) 0.0387(6) 0.0364(6) 0.0082(5) 0.0028(5) 0.0033(5)
C12 0.0383(6) 0.0394(6) 0.0423(6) 0.0043(5) 0.0002(5) 0.0003(5)
N1 0.0566(7) 0.0418(6) 0.0664(7) 0.0175(5) -0.0001(5) 0.0008(5)
C8 0.0409(6) 0.0347(5) 0.0360(6) 0.0089(4) 0.0059(5) 0.0023(4)
C3 0.0502(7) 0.0461(7) 0.0434(7) 0.0138(5) 0.0008(5) 0.0012(5)
C9 0.0406(6) 0.0386(6) 0.0406(6) 0.0097(5) 0.0006(5) 0.0016(5)
C7 0.0436(6) 0.0345(6) 0.0388(6) 0.0098(5) 0.0061(5) 0.0016(5)
C11 0.0398(6) 0.0491(7) 0.0459(7) 0.0060(5) 0.0021(5) 0.0051(5)
C10 0.0405(6) 0.0370(6) 0.0355(6) 0.0100(5) 0.0059(5) 0.0033(4)
C2 0.0504(8) 0.0660(9) 0.0508(8) 0.0160(6) -0.0066(6) 0.0042(6)
C17 0.0460(7) 0.0747(9) 0.0524(8) 0.0190(6) 0.0018(6) 0.0059(7)
C15 0.0760(10) 0.0812(11) 0.0422(8) 0.0034(8) -0.0028(7) 0.0101(7)
C13 0.0560(8) 0.0536(8) 0.0543(8) 0.0179(6) 0.0109(6) 0.0049(6)
C5 0.0632(8) 0.0441(7) 0.0597(8) 0.0163(6) -0.0101(7) -0.0042(6)
C6 0.0784(10) 0.0460(8) 0.0625(9) 0.0067(7) -0.0133(8) -0.0094(7)
C14 0.0777(10) 0.0672(9) 0.0505(8) 0.0113(8) 0.0197(7) 0.0003(7)
C1 0.0586(8) 0.0619(9) 0.0514(8) -0.0007(7) -0.0119(6) 0.0010(7)
C16 0.0598(9) 0.0964(13) 0.0599(9) 0.0238(8) -0.0093(7) 0.0186(9)

loop_
_atom_type_symbol
_atom_type_description
_atom_type_scat_dispersion_real
_atom_type_scat_dispersion_imag
_atom_type_scat_source
C C 0.0181 0.0091 'International Tables Vol C Tables 4.2.6.8 and 6.1.1.4'
H H 0.0000 0.0000 'International Tables Vol C Tables 4.2.6.8 and 6.1.1.4'
N N 0.0311 0.0180 'International Tables Vol C Tables 4.2.6.8 and 6.1.1.4'
O O 0.0492 0.0322 'International Tables Vol C Tables 4.2.6.8 and 6.1.1.4'

loop_
_geom_angle_atom_site_label_1
_geom_angle_atom_site_label_2
_geom_angle_atom_site_label_3
_geom_angle_site_symmetry_1
_geom_angle_site_symmetry_3
_geom_angle
_geom_angle_publ_flag
C10 N2 C11 . . 122.18(10) ?
C10 N2 H4 . . 120.6(9) ?
C11 N2 H4 . . 117.1(9) ?
C5 C4 C3 . . 117.89(11) ?
C5 C4 C7 . . 125.69(11) ?
C3 C4 C7 . . 116.41(10) ?
C17 C12 C13 . . 118.10(12) ?
C17 C12 C11 . . 120.65(12) ?
C13 C12 C11 . . 121.25(11) ?
C7 C8 C9 . . 123.69(10) ?
C7 C8 C10 . . 118.37(10) ?
C9 C8 C10 . . 117.94(9) ?
C2 C3 C4 . . 121.03(12) ?
C2 C3 H3 . . 119.5 ?
C4 C3 H3 . . 119.5 ?
N1 C9 C8 . . 177.26(13) ?
C8 C7 C4 . . 131.72(10) ?
C8 C7 H7 . . 114.1 ?
C4 C7 H7 . . 114.1 ?
N2 C11 C12 . . 113.92(10) ?
N2 C11 H11A . . 108.8 ?
C12 C11 H11A . . 108.8 ?
N2 C11 H11B . . 108.8 ?
C12 C11 H11B . . 108.8 ?
H11A C11 H11B . . 107.7 ?
O1 C10 N2 . . 123.51(11) ?
O1 C10 C8 . . 119.71(10) ?
N2 C10 C8 . . 116.76(10) ?
C1 C2 C3 . . 120.08(13) ?
C1 C2 H2 . . 120.0 ?
C3 C2 H2 . . 120.0 ?
C16 C17 C12 . . 120.79(14) ?
C16 C17 H17 . . 119.6 ?
C12 C17 H17 . . 119.6 ?
C16 C15 C14 . . 119.57(14) ?
C16 C15 H15 . . 120.2 ?
C14 C15 H15 . . 120.2 ?
C14 C13 C12 . . 120.87(13) ?
C14 C13 H13 . . 119.6 ?
C12 C13 H13 . . 119.6 ?
C6 C5 C4 . . 120.46(12) ?
C6 C5 H5 . . 119.8 ?
C4 C5 H5 . . 119.8 ?
C1 C6 C5 . . 120.71(13) ?
C1 C6 H6 . . 119.6 ?
C5 C6 H6 . . 119.6 ?
C15 C14 C13 . . 120.19(14) ?
C15 C14 H14 . . 119.9 ?
C13 C14 H14 . . 119.9 ?
C2 C1 C6 . . 119.82(13) ?
C2 C1 H1 . . 120.1 ?
C6 C1 H1 . . 120.1 ?
C15 C16 C17 . . 120.48(14) ?
C15 C16 H16 . . 119.8 ?
C17 C16 H16 . . 119.8 ?

loop_
_geom_bond_atom_site_label_1
_geom_bond_atom_site_label_2
_geom_bond_site_symmetry_2
_geom_bond_distance
_geom_bond_publ_flag
O1 C10 . 1.2240(13) ?
N2 C10 . 1.3372(14) ?
N2 C11 . 1.4612(15) ?
N2 H4 . 0.884(12) ?
C4 C5 . 1.3945(17) ?
C4 C3 . 1.3954(16) ?
C4 C7 . 1.4574(16) ?
C12 C17 . 1.3824(17) ?
C12 C13 . 1.3862(18) ?
C12 C11 . 1.5036(17) ?
N1 C9 . 1.1435(15) ?
C8 C7 . 1.3443(16) ?
C8 C9 . 1.4334(15) ?
C8 C10 . 1.5084(16) ?
C3 C2 . 1.3803(18) ?
C3 H3 . 0.9300 ?
C7 H7 . 0.9300 ?
C11 H11A . 0.9700 ?
C11 H11B . 0.9700 ?
C2 C1 . 1.371(2) ?
C2 H2 . 0.9300 ?
C17 C16 . 1.382(2) ?
C17 H17 . 0.9300 ?
C15 C16 . 1.368(2) ?
C15 C14 . 1.373(2) ?
C15 H15 . 0.9300 ?
C13 C14 . 1.381(2) ?
C13 H13 . 0.9300 ?
C5 C6 . 1.3781(19) ?
C5 H5 . 0.9300 ?
C6 C1 . 1.374(2) ?
C6 H6 . 0.9300 ?
C14 H14 . 0.9300 ?
C1 H1 . 0.9300 ?
C16 H16 . 0.9300 ?

loop_
_geom_hbond_atom_site_label_D
_geom_hbond_atom_site_label_H
_geom_hbond_atom_site_label_A
_geom_hbond_site_symmetry_A
_geom_hbond_distance_DH
_geom_hbond_distance_HA
_geom_hbond_distance_DA
_geom_hbond_angle_DHA
N2 H4 N1 2_656 0.884(12) 2.238(13) 3.0687(14) 156.5(12)
C3 H3 O1 2_566 0.93 2.363 3.2672(16) 164

loop_
_geom_torsion_atom_site_label_1
_geom_torsion_atom_site_label_2
_geom_torsion_atom_site_label_3
_geom_torsion_atom_site_label_4
_geom_torsion_site_symmetry_1
_geom_torsion_site_symmetry_2
_geom_torsion_site_symmetry_3
_geom_torsion_site_symmetry_4
_geom_torsion
_geom_torsion_publ_flag
C5 C4 C3 C2 . . . . 0.8(2) ?
C7 C4 C3 C2 . . . . -179.17(12) ?
C7 C8 C9 N1 . . . . -153(3) ?
C10 C8 C9 N1 . . . . 27(3) ?
C9 C8 C7 C4 . . . . -1.4(2) ?
C10 C8 C7 C4 . . . . 178.30(11) ?
C5 C4 C7 C8 . . . . -4.2(2) ?
C3 C4 C7 C8 . . . . 175.79(12) ?
C10 N2 C11 C12 . . . . 109.92(13) ?
C17 C12 C11 N2 . . . . 104.01(14) ?
C13 C12 C11 N2 . . . . -76.26(15) ?
C11 N2 C10 O1 . . . . -7.34(18) ?
C11 N2 C10 C8 . . . . 171.11(10) ?
C7 C8 C10 O1 . . . . 7.69(17) ?
C9 C8 C10 O1 . . . . -172.55(11) ?
C7 C8 C10 N2 . . . . -170.82(11) ?
C9 C8 C10 N2 . . . . 8.94(16) ?
C4 C3 C2 C1 . . . . -0.6(2) ?
C13 C12 C17 C16 . . . . -0.1(2) ?
C11 C12 C17 C16 . . . . 179.64(13) ?
C17 C12 C13 C14 . . . . 0.1(2) ?
C11 C12 C13 C14 . . . . -179.67(12) ?
C3 C4 C5 C6 . . . . -0.9(2) ?
C7 C4 C5 C6 . . . . 179.10(14) ?
C4 C5 C6 C1 . . . . 0.7(3) ?
C16 C15 C14 C13 . . . . 0.0(3) ?
C12 C13 C14 C15 . . . . 0.0(2) ?
C3 C2 C1 C6 . . . . 0.4(2) ?
C5 C6 C1 C2 . . . . -0.5(3) ?
C14 C15 C16 C17 . . . . 0.0(3) ?
C12 C17 C16 C15 . . . . 0.1(3) ?

loop_
_cod_related_entry_id
_cod_related_entry_database
_cod_related_entry_code
1 ChemSpider 4781408
